data_7028233
loop_
_publ_author_name
'Abell\'an-L\'opez, Antonio'
'Chicote, Mar\'ia-Teresa'
'Bautista, Delia'
'Vicente, Jos\'e'

_publ_section_title
;
 Cyclopalladated complexes derived from benzamidoxime.
;
_journal_issue 2
_journal_name_full 'Dalton transactions (Cambridge, England : 2003)'
_journal_page_first 592
_journal_page_last 598
_journal_paper_doi 10.1039/c3dt51867a
_journal_volume 43
_journal_year 2014
_chemical_formula_sum 'C34 H33 Cl N3 O5 P Pd'
_chemical_formula_weight 736.45
_chemical_name_systematic
; 
 ? 
;
_space_group_IT_number 2
_symmetry_cell_setting triclinic
_symmetry_space_group_name_Hall '-P 1'
_symmetry_space_group_name_H-M 'P -1'
_atom_sites_solution_hydrogens geom
_atom_sites_solution_primary direct
_atom_sites_solution_secondary difmap
_audit_creation_method SHELXL-97
_cell_angle_alpha 101.775(2)
_cell_angle_beta 93.311(2)
_cell_angle_gamma 94.011(2)
_cell_formula_units_Z 2
_cell_length_a 9.4517(9)
_cell_length_b 11.4744(11)
_cell_length_c 14.6828(14)
_cell_measurement_reflns_used 6162
_cell_measurement_temperature 100(2)
_cell_measurement_theta_max 28.50
_cell_measurement_theta_min 2.166
_cell_volume 1550.8(3)
_computing_cell_refinement 'Bruker SAINT'
_computing_data_collection 'Bruker SMART'
_computing_data_reduction 'Bruker SAINT'
_computing_molecular_graphics 'Bruker SHELXTL'
_computing_publication_material 'Bruker SHELXTL'
_computing_structure_refinement 'SHELXL-97 (Sheldrick, 1997)'
_computing_structure_solution 'SHELXS-97 (Sheldrick, 1990)'
_diffrn_ambient_temperature 100(2)
_diffrn_detector_area_resol_mean 8.26
_diffrn_measured_fraction_theta_full 0.995
_diffrn_measured_fraction_theta_max 0.907
_diffrn_measurement_device_type 'Bruker SMART APEX CCD'
_diffrn_measurement_method \w-scan
_diffrn_radiation_monochromator graphite
_diffrn_radiation_source 'fine-focus sealed tube'
_diffrn_radiation_type MoK\a
_diffrn_radiation_wavelength 0.71073
_diffrn_reflns_av_R_equivalents 0.0260
_diffrn_reflns_av_sigmaI/netI 0.0300
_diffrn_reflns_limit_h_max 12
_diffrn_reflns_limit_h_min -12
_diffrn_reflns_limit_k_max 15
_diffrn_reflns_limit_k_min -15
_diffrn_reflns_limit_l_max 19
_diffrn_reflns_limit_l_min -19
_diffrn_reflns_number 19050
_diffrn_reflns_theta_full 26.00
_diffrn_reflns_theta_max 28.73
_diffrn_reflns_theta_min 1.82
_exptl_absorpt_coefficient_mu 0.784
_exptl_absorpt_correction_T_max 0.9618
_exptl_absorpt_correction_T_min 0.7404
_exptl_absorpt_correction_type multi-scan
_exptl_absorpt_process_details SADABS
_exptl_crystal_colour colourless
_exptl_crystal_density_diffrn 1.577
_exptl_crystal_density_method 'not measured'
_exptl_crystal_description prism
_exptl_crystal_F_000 752
_exptl_crystal_size_max 0.20
_exptl_crystal_size_mid 0.08
_exptl_crystal_size_min 0.05
_refine_diff_density_max 0.520
_refine_diff_density_min -0.473
_refine_diff_density_rms 0.076
_refine_ls_extinction_method none
_refine_ls_goodness_of_fit_ref 1.039
_refine_ls_hydrogen_treatment 'NH2 free with SADI, rigid methyls, others riding'
_refine_ls_matrix_type full
_refine_ls_number_parameters 417
_refine_ls_number_reflns 7303
_refine_ls_number_restraints 1
_refine_ls_restrained_S_all 1.039
_refine_ls_R_factor_all 0.0288
_refine_ls_R_factor_gt 0.0274
_refine_ls_shift/su_max 0.002
_refine_ls_shift/su_mean 0.000
_refine_ls_structure_factor_coef Fsqd
_refine_ls_weighting_details 'calc w=1/[\s^2^(Fo^2^)+(0.0305P)^2^+1.3590P] where P=(Fo^2^+2Fc^2^)/3'
_refine_ls_weighting_scheme calc
_refine_ls_wR_factor_gt 0.0679
_refine_ls_wR_factor_ref 0.0688
_reflns_number_gt 6998
_reflns_number_total 7303
_reflns_threshold_expression >2sigma(I)
_cod_data_source_file c3dt51867a.txt
_cod_data_source_block k15s
_cod_database_code 7028233

loop_
_symmetry_equiv_pos_as_xyz
'x, y, z'
'-x, -y, -z'

loop_
_atom_site_label
_atom_site_type_symbol
_atom_site_fract_x
_atom_site_fract_y
_atom_site_fract_z
_atom_site_U_iso_or_equiv
_atom_site_adp_type
_atom_site_occupancy
_atom_site_symmetry_multiplicity
_atom_site_calc_flag
_atom_site_refinement_flags
Pd1 Pd 0.667544(14) 0.630450(11) 0.631138(9) 0.01295(5) Uani 1 1 d .
P1 P 0.62460(5) 0.71632(4) 0.77896(3) 0.01317(9) Uani 1 1 d .
N1 N 0.74831(17) 0.55486(14) 0.50980(11) 0.0172(3) Uani 1 1 d .
O1 O 0.75117(15) 0.60242(12) 0.42845(9) 0.0189(3) Uani 1 1 d .
C1 C 0.75276(19) 0.48847(16) 0.66836(13) 0.0170(3) Uani 1 1 d .
C2 C 0.8187(2) 0.41736(16) 0.59444(13) 0.0184(4) Uani 1 1 d .
C3 C 0.8864(2) 0.31692(17) 0.60638(15) 0.0224(4) Uani 1 1 d .
H3 H 0.9305 0.2716 0.5559 0.027 Uiso 1 1 calc R
C4 C 0.8893(2) 0.28303(17) 0.69180(15) 0.0246(4) Uani 1 1 d .
H4 H 0.9372 0.2157 0.7008 0.029 Uiso 1 1 calc R
C5 C 0.8215(2) 0.34873(17) 0.76370(15) 0.0233(4) Uani 1 1 d .
H5 H 0.8211 0.3248 0.8219 0.028 Uiso 1 1 calc R
C6 C 0.7536(2) 0.44953(17) 0.75220(14) 0.0204(4) Uani 1 1 d .
H6 H 0.7071 0.4924 0.8026 0.025 Uiso 1 1 calc R
C7 C 0.81397(19) 0.45818(16) 0.50554(13) 0.0182(4) Uani 1 1 d .
N2 N 0.87358(19) 0.40377(16) 0.42943(13) 0.0225(3) Uani 1 1 d D
H02A H 0.906(3) 0.3410(19) 0.4269(18) 0.031(7) Uiso 1 1 d D
H02B H 0.873(3) 0.435(2) 0.3856(17) 0.034(8) Uiso 1 1 d D
C9 C 0.7605(2) 0.73152(16) 0.45678(13) 0.0178(4) Uani 1 1 d .
H9A H 0.7940 0.7673 0.4051 0.021 Uiso 1 1 calc R
H9B H 0.8309 0.7575 0.5110 0.021 Uiso 1 1 calc R
C10 C 0.6189(2) 0.77560(16) 0.48243(12) 0.0165(3) Uani 1 1 d .
N3 N 0.56485(16) 0.74928(13) 0.55985(10) 0.0152(3) Uani 1 1 d .
C11 C 0.5466(2) 0.83969(17) 0.42727(13) 0.0211(4) Uani 1 1 d .
H11 H 0.5867 0.8571 0.3732 0.025 Uiso 1 1 calc R
C12 C 0.4152(2) 0.87859(18) 0.45111(14) 0.0227(4) Uani 1 1 d .
H12 H 0.3647 0.9232 0.4141 0.027 Uiso 1 1 calc R
C13 C 0.3595(2) 0.85101(17) 0.52972(13) 0.0203(4) Uani 1 1 d .
H13 H 0.2699 0.8764 0.5479 0.024 Uiso 1 1 calc R
C14 C 0.4360(2) 0.78597(16) 0.58136(13) 0.0171(3) Uani 1 1 d .
H14 H 0.3962 0.7660 0.6347 0.020 Uiso 1 1 calc R
C21 C 0.78573(19) 0.75465(16) 0.85638(12) 0.0150(3) Uani 1 1 d .
C22 C 0.91509(19) 0.71404(16) 0.82734(13) 0.0170(3) Uani 1 1 d .
H22 H 0.9187 0.6658 0.7668 0.020 Uiso 1 1 calc R
C23 C 1.0382(2) 0.74347(17) 0.88610(13) 0.0185(4) Uani 1 1 d .
H23 H 1.1249 0.7140 0.8656 0.022 Uiso 1 1 calc R
C24 C 1.0368(2) 0.81542(16) 0.97462(13) 0.0175(4) Uani 1 1 d .
C25 C 0.9081(2) 0.85881(16) 1.00255(13) 0.0180(4) Uani 1 1 d .
H25 H 0.9053 0.9091 1.0623 0.022 Uiso 1 1 calc R
C26 C 0.7851(2) 0.82968(16) 0.94466(13) 0.0176(4) Uani 1 1 d .
H26 H 0.6990 0.8608 0.9648 0.021 Uiso 1 1 calc R
C27 C 1.1703(2) 0.84760(19) 1.03802(14) 0.0235(4) Uani 1 1 d .
H27A H 1.2174 0.7750 1.0415 0.035 Uiso 1 1 calc R
H27B H 1.1463 0.8861 1.1005 0.035 Uiso 1 1 calc R
H27C H 1.2343 0.9027 1.0134 0.035 Uiso 1 1 calc R
C31 C 0.49707(19) 0.62625(16) 0.82960(13) 0.0159(3) Uani 1 1 d .
C32 C 0.4859(2) 0.63829(18) 0.92511(13) 0.0206(4) Uani 1 1 d .
H32 H 0.5540 0.6893 0.9679 0.025 Uiso 1 1 calc R
C33 C 0.3751(2) 0.57580(18) 0.95811(14) 0.0233(4) Uani 1 1 d .
H33 H 0.3690 0.5846 1.0235 0.028 Uiso 1 1 calc R
C34 C 0.2737(2) 0.50100(17) 0.89755(14) 0.0211(4) Uani 1 1 d .
C35 C 0.2858(2) 0.48802(17) 0.80215(14) 0.0212(4) Uani 1 1 d .
H35 H 0.2173 0.4371 0.7596 0.025 Uiso 1 1 calc R
C36 C 0.3974(2) 0.54886(16) 0.76815(13) 0.0181(4) Uani 1 1 d .
H36 H 0.4055 0.5375 0.7028 0.022 Uiso 1 1 calc R
C37 C 0.1508(2) 0.4375(2) 0.93354(17) 0.0305(5) Uani 1 1 d .
H37A H 0.0659 0.4810 0.9292 0.046 Uiso 1 1 calc R
H37B H 0.1741 0.4340 0.9988 0.046 Uiso 1 1 calc R
H37C H 0.1324 0.3562 0.8960 0.046 Uiso 1 1 calc R
C41 C 0.54599(19) 0.85866(15) 0.79347(12) 0.0143(3) Uani 1 1 d .
C42 C 0.4072(2) 0.87192(17) 0.81907(13) 0.0194(4) Uani 1 1 d .
H42 H 0.3519 0.8059 0.8325 0.023 Uiso 1 1 calc R
C43 C 0.3493(2) 0.98077(18) 0.82503(14) 0.0227(4) Uani 1 1 d .
H43 H 0.2540 0.9880 0.8413 0.027 Uiso 1 1 calc R
C44 C 0.4283(2) 1.07926(17) 0.80758(13) 0.0201(4) Uani 1 1 d .
C45 C 0.5670(2) 1.06555(17) 0.78189(13) 0.0197(4) Uani 1 1 d .
H45 H 0.6225 1.1321 0.7695 0.024 Uiso 1 1 calc R
C46 C 0.62553(19) 0.95682(16) 0.77406(13) 0.0170(3) Uani 1 1 d .
H46 H 0.7196 0.9490 0.7555 0.020 Uiso 1 1 calc R
C47 C 0.3647(3) 1.19803(18) 0.81537(15) 0.0271(4) Uani 1 1 d .
H47A H 0.2802 1.1886 0.7718 0.041 Uiso 1 1 calc R
H47B H 0.4349 1.2568 0.8002 0.041 Uiso 1 1 calc R
H47C H 0.3379 1.2256 0.8792 0.041 Uiso 1 1 calc R
Cl1 Cl 0.00620(5) 0.96024(4) 0.66124(3) 0.02005(10) Uani 1 1 d .
O2 O -0.00708(17) 0.99260(15) 0.76020(11) 0.0312(3) Uani 1 1 d .
O3 O -0.12753(17) 0.96964(15) 0.61246(11) 0.0315(3) Uani 1 1 d .
O4 O 0.11583(17) 1.03798(14) 0.63561(12) 0.0331(4) Uani 1 1 d .
O5 O 0.04369(18) 0.83803(13) 0.63686(12) 0.0334(4) Uani 1 1 d .

loop_
_atom_site_aniso_label
_atom_site_aniso_U_11
_atom_site_aniso_U_22
_atom_site_aniso_U_33
_atom_site_aniso_U_23
_atom_site_aniso_U_13
_atom_site_aniso_U_12
Pd1 0.01462(7) 0.01195(7) 0.01230(7) 0.00137(5) 0.00241(5) 0.00340(5)
P1 0.0140(2) 0.0128(2) 0.0128(2) 0.00207(16) 0.00179(16) 0.00282(16)
N1 0.0214(8) 0.0157(7) 0.0146(7) 0.0022(6) 0.0038(6) 0.0036(6)
O1 0.0249(7) 0.0173(6) 0.0144(6) 0.0010(5) 0.0048(5) 0.0042(5)
C1 0.0163(8) 0.0125(8) 0.0216(9) 0.0022(7) 0.0012(7) 0.0018(6)
C2 0.0167(9) 0.0134(8) 0.0236(9) 0.0008(7) 0.0010(7) -0.0001(7)
C3 0.0192(9) 0.0150(9) 0.0313(10) -0.0004(8) 0.0027(8) 0.0039(7)
C4 0.0234(10) 0.0149(9) 0.0360(11) 0.0063(8) -0.0012(8) 0.0053(7)
C5 0.0254(10) 0.0175(9) 0.0280(10) 0.0082(8) -0.0021(8) 0.0019(8)
C6 0.0204(9) 0.0162(9) 0.0246(10) 0.0034(7) 0.0023(7) 0.0032(7)
C7 0.0155(8) 0.0158(8) 0.0211(9) -0.0013(7) 0.0024(7) 0.0006(7)
N2 0.0260(9) 0.0168(8) 0.0240(9) -0.0003(7) 0.0083(7) 0.0056(7)
C9 0.0207(9) 0.0152(8) 0.0180(8) 0.0028(7) 0.0053(7) 0.0036(7)
C10 0.0181(9) 0.0152(8) 0.0149(8) 0.0002(6) 0.0024(7) 0.0012(7)
N3 0.0157(7) 0.0144(7) 0.0149(7) 0.0015(6) 0.0009(6) 0.0020(6)
C11 0.0254(10) 0.0210(9) 0.0179(9) 0.0052(7) 0.0028(7) 0.0039(8)
C12 0.0247(10) 0.0232(10) 0.0207(9) 0.0054(8) -0.0020(8) 0.0069(8)
C13 0.0171(9) 0.0207(9) 0.0218(9) 0.0005(7) 0.0009(7) 0.0042(7)
C14 0.0174(9) 0.0170(8) 0.0152(8) -0.0002(7) 0.0014(7) 0.0011(7)
C21 0.0148(8) 0.0152(8) 0.0154(8) 0.0039(6) 0.0007(6) 0.0024(6)
C22 0.0184(9) 0.0155(8) 0.0165(8) 0.0018(7) 0.0026(7) 0.0018(7)
C23 0.0155(8) 0.0188(9) 0.0217(9) 0.0037(7) 0.0033(7) 0.0039(7)
C24 0.0183(9) 0.0151(8) 0.0198(9) 0.0060(7) -0.0005(7) 0.0008(7)
C25 0.0221(9) 0.0159(8) 0.0153(8) 0.0016(7) 0.0016(7) 0.0021(7)
C26 0.0189(9) 0.0167(8) 0.0178(9) 0.0030(7) 0.0043(7) 0.0055(7)
C27 0.0194(9) 0.0257(10) 0.0250(10) 0.0049(8) -0.0033(8) 0.0039(8)
C31 0.0163(8) 0.0145(8) 0.0183(8) 0.0050(7) 0.0042(7) 0.0045(6)
C32 0.0227(9) 0.0215(9) 0.0186(9) 0.0060(7) 0.0018(7) 0.0026(7)
C33 0.0269(10) 0.0268(10) 0.0201(9) 0.0100(8) 0.0080(8) 0.0086(8)
C34 0.0206(9) 0.0168(9) 0.0301(10) 0.0107(8) 0.0089(8) 0.0080(7)
C35 0.0200(9) 0.0170(9) 0.0267(10) 0.0046(7) 0.0040(8) 0.0021(7)
C36 0.0203(9) 0.0167(8) 0.0174(8) 0.0029(7) 0.0037(7) 0.0028(7)
C37 0.0251(11) 0.0296(11) 0.0425(13) 0.0168(10) 0.0150(9) 0.0048(9)
C41 0.0159(8) 0.0135(8) 0.0129(8) 0.0010(6) 0.0000(6) 0.0032(6)
C42 0.0186(9) 0.0193(9) 0.0211(9) 0.0045(7) 0.0051(7) 0.0038(7)
C43 0.0212(9) 0.0255(10) 0.0227(9) 0.0032(8) 0.0073(8) 0.0107(8)
C44 0.0272(10) 0.0185(9) 0.0144(8) 0.0011(7) -0.0004(7) 0.0095(7)
C45 0.0239(9) 0.0163(9) 0.0186(9) 0.0046(7) -0.0031(7) 0.0007(7)
C46 0.0151(8) 0.0181(9) 0.0174(8) 0.0034(7) 0.0000(7) 0.0017(7)
C47 0.0408(12) 0.0195(9) 0.0218(10) 0.0023(8) 0.0024(9) 0.0136(9)
Cl1 0.0202(2) 0.0153(2) 0.0237(2) -0.00018(16) 0.00621(17) 0.00370(16)
O2 0.0286(8) 0.0400(9) 0.0227(7) -0.0012(6) 0.0058(6) 0.0070(7)
O3 0.0255(8) 0.0337(8) 0.0323(8) 0.0003(7) -0.0026(6) 0.0058(6)
O4 0.0289(8) 0.0255(8) 0.0461(10) 0.0090(7) 0.0114(7) -0.0015(6)
O5 0.0404(9) 0.0160(7) 0.0436(9) 0.0007(6) 0.0117(7) 0.0101(6)

loop_
_atom_type_symbol
_atom_type_description
_atom_type_scat_dispersion_real
_atom_type_scat_dispersion_imag
_atom_type_scat_source
C C 0.0033 0.0016 'International Tables Vol C Tables 4.2.6.8 and 6.1.1.4'
H H 0.0000 0.0000 'International Tables Vol C Tables 4.2.6.8 and 6.1.1.4'
N N 0.0061 0.0033 'International Tables Vol C Tables 4.2.6.8 and 6.1.1.4'
O O 0.0106 0.0060 'International Tables Vol C Tables 4.2.6.8 and 6.1.1.4'
P P 0.1023 0.0942 'International Tables Vol C Tables 4.2.6.8 and 6.1.1.4'
Cl Cl 0.1484 0.1585 'International Tables Vol C Tables 4.2.6.8 and 6.1.1.4'
Pd Pd -0.9988 1.0072 'International Tables Vol C Tables 4.2.6.8 and 6.1.1.4'

loop_
_geom_angle_atom_site_label_1
_geom_angle_atom_site_label_2
_geom_angle_atom_site_label_3
_geom_angle
C1 Pd1 N1 79.45(7)
C1 Pd1 N3 165.73(7)
N1 Pd1 N3 89.12(6)
C1 Pd1 P1 94.05(5)
N1 Pd1 P1 168.10(5)
N3 Pd1 P1 98.63(4)
C21 P1 C41 102.04(8)
C21 P1 C31 109.60(8)
C41 P1 C31 102.30(8)
C21 P1 Pd1 112.89(6)
C41 P1 Pd1 115.93(6)
C31 P1 Pd1 113.05(6)
C7 N1 O1 114.31(15)
C7 N1 Pd1 119.38(13)
O1 N1 Pd1 126.11(11)
N1 O1 C9 107.87(13)
C6 C1 C2 116.54(17)
C6 C1 Pd1 130.62(14)
C2 C1 Pd1 112.82(14)
C3 C2 C1 121.79(18)
C3 C2 C7 122.30(17)
C1 C2 C7 115.89(16)
C4 C3 C2 120.08(18)
C5 C4 C3 118.99(18)
C4 C5 C6 121.18(19)
C1 C6 C5 121.34(18)
N1 C7 N2 123.61(18)
N1 C7 C2 112.46(16)
N2 C7 C2 123.91(17)
O1 C9 C10 111.42(15)
N3 C10 C11 121.64(17)
N3 C10 C9 117.92(16)
C11 C10 C9 120.43(17)
C14 N3 C10 117.88(16)
C14 N3 Pd1 121.80(12)
C10 N3 Pd1 119.63(12)
C10 C11 C12 119.84(18)
C13 C12 C11 118.56(18)
C14 C13 C12 118.87(18)
N3 C14 C13 123.18(17)
C22 C21 C26 118.27(17)
C22 C21 P1 120.46(14)
C26 C21 P1 121.21(14)
C23 C22 C21 120.58(17)
C22 C23 C24 121.08(17)
C23 C24 C25 118.26(17)
C23 C24 C27 121.03(17)
C25 C24 C27 120.70(17)
C26 C25 C24 121.01(17)
C25 C26 C21 120.74(17)
C32 C31 C36 118.78(17)
C32 C31 P1 123.76(15)
C36 C31 P1 117.19(14)
C31 C32 C33 120.21(19)
C34 C33 C32 121.37(18)
C33 C34 C35 118.38(18)
C33 C34 C37 121.16(19)
C35 C34 C37 120.4(2)
C34 C35 C36 120.84(19)
C31 C36 C35 120.39(17)
C42 C41 C46 118.90(16)
C42 C41 P1 122.42(14)
C46 C41 P1 118.61(13)
C43 C42 C41 120.47(18)
C44 C43 C42 121.04(18)
C43 C44 C45 118.28(17)
C43 C44 C47 120.64(18)
C45 C44 C47 121.07(19)
C46 C45 C44 121.35(18)
C45 C46 C41 119.94(17)
O4 Cl1 O3 110.36(10)
O4 Cl1 O2 109.51(10)
O3 Cl1 O2 109.32(9)
O4 Cl1 O5 109.15(10)
O3 Cl1 O5 108.98(10)
O2 Cl1 O5 109.50(10)

loop_
_geom_bond_atom_site_label_1
_geom_bond_atom_site_label_2
_geom_bond_distance
Pd1 C1 2.0243(18)
Pd1 N1 2.0317(15)
Pd1 N3 2.1323(15)
Pd1 P1 2.2653(5)
P1 C21 1.8186(19)
P1 C41 1.8196(18)
P1 C31 1.8212(19)
N1 C7 1.301(2)
N1 O1 1.412(2)
O1 C9 1.450(2)
C1 C6 1.392(3)
C1 C2 1.421(3)
C2 C3 1.393(3)
C2 C7 1.473(3)
C3 C4 1.386(3)
C4 C5 1.384(3)
C5 C6 1.396(3)
C7 N2 1.339(2)
C9 C10 1.505(3)
C10 N3 1.353(2)
C10 C11 1.383(3)
N3 C14 1.350(2)
C11 C12 1.389(3)
C12 C13 1.380(3)
C13 C14 1.378(3)
C21 C22 1.397(3)
C21 C26 1.403(2)
C22 C23 1.387(3)
C23 C24 1.392(3)
C24 C25 1.398(3)
C24 C27 1.501(3)
C25 C26 1.379(3)
C31 C32 1.392(3)
C31 C36 1.396(3)
C32 C33 1.393(3)
C33 C34 1.386(3)
C34 C35 1.390(3)
C34 C37 1.506(3)
C35 C36 1.396(3)
C41 C42 1.396(3)
C41 C46 1.397(3)
C42 C43 1.387(3)
C43 C44 1.387(3)
C44 C45 1.396(3)
C44 C47 1.513(3)
C45 C46 1.386(3)
Cl1 O4 1.4366(16)
Cl1 O3 1.4382(16)
Cl1 O2 1.4395(16)
Cl1 O5 1.4489(15)

loop_
_geom_hbond_atom_site_label_D
_geom_hbond_atom_site_label_H
_geom_hbond_atom_site_label_A
_geom_hbond_distance_DH
_geom_hbond_distance_HA
_geom_hbond_distance_DA
_geom_hbond_angle_DHA
_geom_hbond_site_symmetry_A
N2 H02A O5 0.80(2) 2.17(2) 2.923(2) 157(3) 2_666
C9 H9A O4 0.99 2.53 3.379(2) 143.3 2_676
C46 H46 O2 0.95 2.59 3.491(2) 158.2 1_655
